data_4310731
loop_
_publ_author_name
'Tilmann J. Geldbach'
'Frank Breher'
'Volker Gramlich'
'P. G. Anil Kumar'
'Paul S. Pregosin'

_publ_section_title
;
 X-ray Diffraction and NMR Studies on a Series of Binap-Based Ru(II)
 Hydroxyphosphine \p-Arene Complexes
;
_journal_name_full 'Inorganic Chemistry'
_journal_page_first 1920
_journal_page_last 1928
_journal_paper_doi 10.1021/ic0352147
_journal_volume 43
_journal_year 2004
_chemical_formula_sum 'C67 H43 B Cl2 F24 O3 P2 Ru'
_chemical_formula_weight 1596.73
_chemical_name_systematic
; 
 ? 
;
_space_group_IT_number 14
_symmetry_cell_setting monoclinic
_symmetry_space_group_name_Hall '-P 2ybc'
_symmetry_space_group_name_H-M 'P 1 21/c 1'
_atom_sites_solution_hydrogens geom
_atom_sites_solution_primary Patterson
_atom_sites_solution_secondary difmap
_audit_creation_method SHELXL-97
_cell_angle_alpha 90.00
_cell_angle_beta 90.614(2)
_cell_angle_gamma 90.00
_cell_formula_units_Z 4
_cell_length_a 12.8389(14)
_cell_length_b 18.934(2)
_cell_length_c 27.128(3)
_cell_measurement_temperature 200(2)
_cell_volume 6594.2(12)
_computing_structure_refinement 'SHELXL-97 (Sheldrick, 1997)'
_computing_structure_solution 'SHELXS-97 (Sheldrick, 1990)'
_diffrn_ambient_temperature 200(2)
_diffrn_measured_fraction_theta_full 0.999
_diffrn_measured_fraction_theta_max 0.999
_diffrn_measurement_device_type 'Bruker APEX with CCD Area detector'
_diffrn_radiation_monochromator graphite
_diffrn_radiation_source 'fine-focus sealed tube'
_diffrn_radiation_type MoK\a
_diffrn_radiation_wavelength 0.71073
_diffrn_reflns_av_R_equivalents 0.0358
_diffrn_reflns_av_sigmaI/netI 0.0368
_diffrn_reflns_limit_h_max 17
_diffrn_reflns_limit_h_min -16
_diffrn_reflns_limit_k_max 25
_diffrn_reflns_limit_k_min -25
_diffrn_reflns_limit_l_max 36
_diffrn_reflns_limit_l_min -35
_diffrn_reflns_number 67271
_diffrn_reflns_theta_full 28.29
_diffrn_reflns_theta_max 28.29
_diffrn_reflns_theta_min 1.50
_exptl_absorpt_coefficient_mu 0.482
_exptl_absorpt_correction_type empirical(SADABS)
_exptl_crystal_colour yellow-orange
_exptl_crystal_density_diffrn 1.608
_exptl_crystal_density_method 'not measured'
_exptl_crystal_description fragment
_exptl_crystal_F_000 3192
_exptl_crystal_size_max 0.42
_exptl_crystal_size_mid 0.31
_exptl_crystal_size_min 0.22
_refine_diff_density_max 1.986
_refine_diff_density_min -1.627
_refine_diff_density_rms 0.137
_refine_ls_extinction_method none
_refine_ls_goodness_of_fit_ref 1.367
_refine_ls_hydrogen_treatment mixed
_refine_ls_matrix_type full
_refine_ls_number_parameters 1032
_refine_ls_number_reflns 16355
_refine_ls_number_restraints 6
_refine_ls_restrained_S_all 1.369
_refine_ls_R_factor_all 0.1221
_refine_ls_R_factor_gt 0.1165
_refine_ls_shift/su_max 0.045
_refine_ls_shift/su_mean 0.002
_refine_ls_structure_factor_coef Fsqd
_refine_ls_weighting_details 'calc w=1/[\s^2^(Fo^2^)+(0.0709P)^2^+30.7852P] where P=(Fo^2^+2Fc^2^)/3'
_refine_ls_weighting_scheme calc
_refine_ls_wR_factor_gt 0.2530
_refine_ls_wR_factor_ref 0.2559
_reflns_number_gt 15137
_reflns_number_total 16355
_reflns_threshold_expression >2sigma(I)
_cod_data_source_file ic0352147si20031216_102708.cif
_cod_data_source_block at
_cod_original_cell_volume 6594.3(12)
_cod_database_code 4310731

loop_
_symmetry_equiv_pos_as_xyz
'x, y, z'
'-x, y+1/2, -z+1/2'
'-x, -y, -z'
'x, -y-1/2, z-1/2'

loop_
_atom_site_label
_atom_site_type_symbol
_atom_site_fract_x
_atom_site_fract_y
_atom_site_fract_z
_atom_site_U_iso_or_equiv
_atom_site_adp_type
_atom_site_occupancy
_atom_site_symmetry_multiplicity
_atom_site_calc_flag
_atom_site_refinement_flags
_atom_site_disorder_assembly
_atom_site_disorder_group
Ru1 Ru 0.50300(3) 0.38868(2) 0.526114(16) 0.02563(13) Uani 1 1 d . . .
P2 P 0.38331(12) 0.44989(8) 0.48311(5) 0.0289(3) Uani 1 1 d . . .
P1 P 0.58989(12) 0.35815(8) 0.45476(5) 0.0288(3) Uani 1 1 d . . .
O3 O 0.3262(4) 0.4023(2) 0.44238(18) 0.0461(11) Uani 1 1 d . . .
O2 O 0.2902(4) 0.4736(3) 0.51887(18) 0.0450(11) Uani 1 1 d . . .
O1 O 0.4180(3) 0.5172(2) 0.45825(15) 0.0350(9) Uani 1 1 d . . .
C1 C 0.4851(5) 0.2765(3) 0.5292(2) 0.0333(12) Uani 1 1 d . . .
C2 C 0.5738(5) 0.2792(3) 0.5641(2) 0.0350(13) Uani 1 1 d . . .
C3 C 0.5697(5) 0.3317(3) 0.6026(2) 0.0375(13) Uani 1 1 d . . .
C4 C 0.4731(6) 0.3706(3) 0.6086(2) 0.0425(15) Uani 1 1 d . . .
H4A H 0.4722 0.4123 0.6312 0.051 Uiso 1 1 calc R . .
C5 C 0.3843(5) 0.3533(3) 0.5833(2) 0.0366(13) Uani 1 1 d . . .
H5A H 0.3202 0.3823 0.5882 0.044 Uiso 1 1 calc R . .
C6 C 0.3902(5) 0.3082(3) 0.5413(2) 0.0364(13) Uani 1 1 d . . .
H6A H 0.3281 0.3022 0.5192 0.044 Uiso 1 1 calc R . .
C7 C 0.6632(5) 0.2377(3) 0.5602(2) 0.0373(13) Uani 1 1 d . . .
H7A H 0.6668 0.2024 0.5353 0.045 Uiso 1 1 calc R . .
C8 C 0.7456(6) 0.2474(4) 0.5917(3) 0.0456(16) Uani 1 1 d . . .
H8A H 0.8052 0.2179 0.5891 0.055 Uiso 1 1 calc R . .
C9 C 0.7432(6) 0.3000(4) 0.6277(3) 0.0504(18) Uani 1 1 d . . .
H9A H 0.8017 0.3065 0.6490 0.060 Uiso 1 1 calc R . .
C10 C 0.6583(6) 0.3420(4) 0.6328(2) 0.0461(16) Uani 1 1 d . . .
H10A H 0.6587 0.3785 0.6567 0.055 Uiso 1 1 calc R . .
C1' C 0.4999(5) 0.2349(3) 0.4833(2) 0.0337(13) Uani 1 1 d . . .
C2' C 0.4630(4) 0.1634(3) 0.4793(3) 0.0348(13) Uani 1 1 d . . .
C3' C 0.4880(6) 0.1251(3) 0.4352(3) 0.0460(17) Uani 1 1 d . . .
C4' C 0.5455(7) 0.1587(4) 0.3982(3) 0.0532(19) Uani 1 1 d . . .
H4'A H 0.5640 0.1327 0.3696 0.064 Uiso 1 1 calc R . .
C5' C 0.5751(6) 0.2267(4) 0.4021(3) 0.0501(17) Uani 1 1 d . . .
H5'A H 0.6122 0.2483 0.3760 0.060 Uiso 1 1 calc R . .
C6' C 0.5511(5) 0.2664(3) 0.4449(2) 0.0352(13) Uani 1 1 d . . .
C7' C 0.4074(6) 0.1301(4) 0.5168(3) 0.0485(17) Uani 1 1 d . . .
H7'A H 0.3926 0.1548 0.5464 0.058 Uiso 1 1 calc R . .
C8' C 0.3744(6) 0.0617(4) 0.5106(4) 0.062(2) Uani 1 1 d . . .
H8'A H 0.3356 0.0394 0.5359 0.075 Uiso 1 1 calc R . .
C9' C 0.3973(7) 0.0241(4) 0.4673(4) 0.069(3) Uani 1 1 d . . .
H9'A H 0.3734 -0.0231 0.4636 0.082 Uiso 1 1 calc R . .
C10' C 0.4529(7) 0.0544(4) 0.4308(4) 0.061(2) Uani 1 1 d . . .
H10B H 0.4685 0.0281 0.4021 0.073 Uiso 1 1 calc R . .
C11 C 0.2605(7) 0.4355(5) 0.4054(3) 0.065(2) Uani 1 1 d . . .
H11A H 0.2313 0.3993 0.3834 0.098 Uiso 1 1 calc R . .
H11B H 0.3019 0.4689 0.3861 0.098 Uiso 1 1 calc R . .
H11C H 0.2037 0.4608 0.4215 0.098 Uiso 1 1 calc R . .
C12 C 0.1902(6) 0.4436(6) 0.5215(4) 0.071(3) Uani 1 1 d . . .
H12A H 0.1497 0.4683 0.5466 0.106 Uiso 1 1 calc R . .
H12B H 0.1961 0.3936 0.5303 0.106 Uiso 1 1 calc R . .
H12C H 0.1549 0.4480 0.4894 0.106 Uiso 1 1 calc R . .
C20 C 0.7316(5) 0.3547(3) 0.4625(2) 0.0334(12) Uani 1 1 d . . .
C21 C 0.7931(6) 0.3298(5) 0.4243(3) 0.055(2) Uani 1 1 d . . .
H21A H 0.7615 0.3174 0.3937 0.067 Uiso 1 1 calc R . .
C22 C 0.8986(7) 0.3229(6) 0.4302(4) 0.070(3) Uani 1 1 d . . .
H22A H 0.9396 0.3055 0.4039 0.084 Uiso 1 1 calc R . .
C23 C 0.9451(6) 0.3412(5) 0.4744(3) 0.060(2) Uani 1 1 d . . .
H23A H 1.0184 0.3366 0.4785 0.072 Uiso 1 1 calc R . .
C24 C 0.8859(6) 0.3662(4) 0.5125(3) 0.0504(17) Uani 1 1 d . . .
H24A H 0.9181 0.3785 0.5430 0.060 Uiso 1 1 calc R . .
C25 C 0.7789(5) 0.3733(3) 0.5064(2) 0.0366(13) Uani 1 1 d . . .
H25A H 0.7382 0.3911 0.5326 0.044 Uiso 1 1 calc R . .
C30 C 0.5740(5) 0.3984(3) 0.3940(2) 0.0340(13) Uani 1 1 d . . .
C31 C 0.4907(6) 0.3765(4) 0.3639(3) 0.0489(17) Uani 1 1 d . . .
H31A H 0.4429 0.3419 0.3750 0.059 Uiso 1 1 calc R . .
C32 C 0.4795(7) 0.4066(5) 0.3170(3) 0.065(2) Uani 1 1 d . . .
H32A H 0.4231 0.3924 0.2963 0.078 Uiso 1 1 calc R . .
C33 C 0.5480(8) 0.4560(5) 0.3005(3) 0.059(2) Uani 1 1 d . . .
H33A H 0.5395 0.4756 0.2684 0.071 Uiso 1 1 calc R . .
C34 C 0.6294(7) 0.4773(4) 0.3301(3) 0.0522(19) Uani 1 1 d . . .
H34A H 0.6769 0.5119 0.3186 0.063 Uiso 1 1 calc R . .
C35 C 0.6425(6) 0.4483(4) 0.3771(2) 0.0426(15) Uani 1 1 d . . .
H35A H 0.6991 0.4632 0.3974 0.051 Uiso 1 1 calc R . .
B1 B 0.8585(5) 0.0365(3) 0.6674(3) 0.0327(14) Uani 1 1 d . . .
C100 C 0.9045(5) 0.0741(3) 0.6174(2) 0.0368(14) Uani 1 1 d . . .
C101 C 0.8675(5) 0.0626(4) 0.5698(3) 0.0415(15) Uani 1 1 d . . .
H10C H 0.8154 0.0277 0.5646 0.050 Uiso 1 1 calc R . .
C102 C 0.9037(6) 0.1001(4) 0.5293(3) 0.0502(18) Uani 1 1 d . . .
C103 C 0.9787(6) 0.1519(4) 0.5351(3) 0.0516(18) Uani 1 1 d . . .
H10D H 1.0038 0.1775 0.5075 0.062 Uiso 1 1 calc R . .
C104 C 1.0157(5) 0.1653(4) 0.5819(3) 0.0459(16) Uani 1 1 d . A .
C105 C 0.9798(5) 0.1278(3) 0.6221(3) 0.0410(15) Uani 1 1 d . . .
H10E H 1.0070 0.1387 0.6539 0.049 Uiso 1 1 calc R . .
C106 C 0.8611(8) 0.0849(6) 0.4791(3) 0.071(3) Uani 1 1 d . . .
C107 C 1.0962(8) 0.2217(5) 0.5899(3) 0.068(3) Uani 1 1 d . . .
F11 F 0.8640(6) 0.0154(4) 0.4687(2) 0.105(2) Uani 1 1 d . . .
F12 F 0.9108(7) 0.1155(5) 0.4436(2) 0.146(4) Uani 1 1 d . . .
F13 F 0.7614(6) 0.0986(4) 0.4749(2) 0.098(2) Uani 1 1 d . . .
F14 F 1.134(3) 0.247(2) 0.5500(8) 0.120(11) Uani 0.60(6) 1 d P A 1
F14' F 1.110(3) 0.2647(16) 0.5538(15) 0.091(12) Uani 0.40(6) 1 d P A 2
F15 F 1.0501(16) 0.2793(11) 0.6107(14) 0.097(7) Uani 0.60(6) 1 d P A 1
F15' F 1.094(7) 0.254(4) 0.6308(16) 0.15(3) Uani 0.40(6) 1 d P A 2
F16 F 1.169(2) 0.2063(15) 0.6181(12) 0.099(8) Uani 0.60(6) 1 d P A 1
F16' F 1.195(3) 0.188(2) 0.594(4) 0.14(2) Uani 0.40(6) 1 d P A 2
C200 C 0.7757(5) 0.0948(3) 0.6890(2) 0.0311(12) Uani 1 1 d . . .
C201 C 0.6729(5) 0.0974(3) 0.6713(2) 0.0344(13) Uani 1 1 d . . .
H20A H 0.6510 0.0636 0.6475 0.041 Uiso 1 1 calc R . .
C202 C 0.6023(5) 0.1471(3) 0.6871(2) 0.0388(14) Uani 1 1 d . B .
C203 C 0.6306(6) 0.1976(3) 0.7211(3) 0.0441(16) Uani 1 1 d . . .
H20B H 0.5817 0.2315 0.7323 0.053 Uiso 1 1 calc R . .
C204 C 0.7316(6) 0.1977(3) 0.7383(2) 0.0417(15) Uani 1 1 d . . .
C205 C 0.8033(5) 0.1470(3) 0.7225(2) 0.0365(13) Uani 1 1 d . . .
H20C H 0.8726 0.1483 0.7351 0.044 Uiso 1 1 calc R . .
C206 C 0.4919(6) 0.1453(5) 0.6689(3) 0.0525(18) Uani 1 1 d . . .
C207 C 0.7671(8) 0.2537(4) 0.7732(3) 0.061(2) Uani 1 1 d . . .
F21 F 0.4647(12) 0.0897(11) 0.6399(12) 0.091(8) Uani 0.57(4) 1 d P B 1
F21' F 0.4907(15) 0.130(3) 0.6239(7) 0.105(12) Uani 0.43(4) 1 d P B 2
F22 F 0.4609(16) 0.2015(13) 0.6436(10) 0.094(9) Uani 0.57(4) 1 d P B 1
F22' F 0.454(2) 0.2084(19) 0.668(2) 0.134(15) Uani 0.43(4) 1 d P B 2
F23 F 0.4215(15) 0.1444(15) 0.7042(8) 0.094(8) Uani 0.57(4) 1 d P B 1
F23' F 0.438(3) 0.108(3) 0.6949(16) 0.15(2) Uani 0.43(4) 1 d P B 2
F24 F 0.8243(5) 0.3030(3) 0.75161(19) 0.0816(18) Uani 1 1 d . . .
F25 F 0.6896(6) 0.2859(3) 0.7953(3) 0.107(2) Uani 1 1 d . . .
F26 F 0.8263(7) 0.2290(3) 0.8093(2) 0.104(2) Uani 1 1 d . . .
C300 C 0.8005(4) -0.0397(3) 0.6587(2) 0.0328(12) Uani 1 1 d . . .
C301 C 0.8292(5) -0.0886(3) 0.6233(3) 0.0393(14) Uani 1 1 d . . .
H30A H 0.8825 -0.0765 0.6007 0.047 Uiso 1 1 calc R . .
C302 C 0.7827(5) -0.1545(3) 0.6196(3) 0.0392(14) Uani 1 1 d . C .
C303 C 0.7066(5) -0.1756(3) 0.6522(3) 0.0408(14) Uani 1 1 d . . .
H30B H 0.6743 -0.2206 0.6495 0.049 Uiso 1 1 calc R . .
C304 C 0.6798(5) -0.1289(3) 0.6886(2) 0.0376(13) Uani 1 1 d . . .
C305 C 0.7237(5) -0.0629(3) 0.6913(2) 0.0334(12) Uani 1 1 d . . .
H30C H 0.7011 -0.0315 0.7164 0.040 Uiso 1 1 calc R . .
C306 C 0.8159(7) -0.2044(4) 0.5794(4) 0.063(2) Uani 1 1 d . . .
C307 C 0.6008(7) -0.1494(4) 0.7260(3) 0.059(2) Uani 1 1 d . . .
F31 F 0.8122(9) -0.1701(5) 0.5341(3) 0.075(3) Uani 0.74(2) 1 d P C 1
F31' F 0.745(3) -0.241(2) 0.5609(16) 0.12(2) Uani 0.26(2) 1 d P C 2
F32 F 0.7547(12) -0.2578(7) 0.5731(6) 0.106(6) Uani 0.74(2) 1 d P C 1
F32' F 0.859(3) -0.2694(17) 0.6085(11) 0.113(15) Uani 0.26(2) 1 d P C 2
F33 F 0.9105(9) -0.2234(7) 0.5818(5) 0.087(6) Uani 0.74(2) 1 d P C 1
F33' F 0.891(5) -0.194(2) 0.562(3) 0.17(4) Uani 0.26(2) 1 d P C 2
F34 F 0.5645(5) -0.2144(3) 0.7198(2) 0.093(2) Uani 1 1 d . . .
F35 F 0.5169(4) -0.1076(3) 0.7251(2) 0.0880(19) Uani 1 1 d . . .
F36 F 0.6370(5) -0.1446(4) 0.7718(2) 0.095(2) Uani 1 1 d . . .
C400 C 0.9515(5) 0.0180(3) 0.7070(3) 0.0417(15) Uani 1 1 d . . .
C401 C 0.9323(6) 0.0083(4) 0.7568(3) 0.0487(17) Uani 1 1 d . . .
H40A H 0.8640 0.0174 0.7683 0.058 Uiso 1 1 calc R . .
C402 C 1.0071(8) -0.0139(5) 0.7906(4) 0.071(3) Uani 1 1 d . D .
C403 C 1.1069(9) -0.0262(5) 0.7757(6) 0.096(4) Uani 1 1 d . . .
H40B H 1.1589 -0.0407 0.7987 0.115 Uiso 1 1 calc R . .
C404 C 1.1302(7) -0.0172(5) 0.7273(6) 0.091(4) Uani 1 1 d . . .
C405 C 1.0537(6) 0.0037(4) 0.6922(4) 0.065(2) Uani 1 1 d . . .
H40C H 1.0717 0.0081 0.6585 0.078 Uiso 1 1 calc R . .
C406 C 0.9779(15) -0.0233(9) 0.8438(5) 0.104(5) Uani 1 1 d . . .
C407 C 1.2391(9) -0.0274(7) 0.7053(11) 0.170(11) Uani 1 1 d . . .
F41 F 0.8888(16) -0.045(2) 0.8506(6) 0.142(14) Uani 0.66(5) 1 d P D 1
F41' F 0.931(10) -0.077(3) 0.851(2) 0.25(5) Uani 0.34(5) 1 d P D 2
F42 F 1.050(3) -0.066(2) 0.8632(11) 0.198(16) Uani 0.66(5) 1 d P D 1
F42' F 1.041(3) -0.031(6) 0.8788(16) 0.17(3) Uani 0.34(5) 1 d P D 2
F43 F 1.004(4) 0.0347(13) 0.8660(8) 0.160(11) Uani 0.66(5) 1 d P D 1
F43' F 0.915(6) 0.030(2) 0.8645(11) 0.13(2) Uani 0.34(5) 1 d P D 2
F44 F 1.2740(7) 0.0285(6) 0.6875(10) 0.380(16) Uani 1 1 d . . .
F45 F 1.3028(6) -0.0508(7) 0.7409(5) 0.201(6) Uani 1 1 d . . .
F46 F 1.2441(7) -0.0744(7) 0.6720(4) 0.157(5) Uani 1 1 d . . .
Cl1 Cl 1.0928(11) 0.2978(9) 0.7493(7) 0.239(9) Uani 0.55(2) 1 d PD E 1
Cl1' Cl 1.0742(10) 0.2553(13) 0.7403(6) 0.233(12) Uani 0.45(2) 1 d PD E 2
C50 C 1.1851(16) 0.2053(12) 0.7398(6) 0.233(14) Uani 1 1 d D . .
H50A H 1.1740 0.1799 0.7083 0.280 Uiso 1 1 calc R E 1
H50B H 1.2599 0.2105 0.7483 0.280 Uiso 1 1 calc R E 1
Cl2 Cl 1.0945(17) 0.1750(9) 0.7948(7) 0.290(12) Uani 0.55(2) 1 d PD E 1
Cl2' Cl 1.1975(18) 0.1546(6) 0.7926(5) 0.178(9) Uani 0.45(2) 1 d PD E 2

loop_
_atom_site_aniso_label
_atom_site_aniso_U_11
_atom_site_aniso_U_22
_atom_site_aniso_U_33
_atom_site_aniso_U_23
_atom_site_aniso_U_13
_atom_site_aniso_U_12
Ru1 0.0293(2) 0.0229(2) 0.0248(2) -0.00256(17) 0.00177(15) 0.00016(17)
P2 0.0317(7) 0.0234(7) 0.0316(7) -0.0041(5) -0.0017(6) -0.0026(5)
P1 0.0330(7) 0.0298(7) 0.0235(6) -0.0014(5) -0.0002(5) 0.0023(6)
O3 0.055(3) 0.033(2) 0.050(3) -0.009(2) -0.014(2) -0.009(2)
O2 0.037(2) 0.047(3) 0.051(3) 0.000(2) 0.005(2) 0.003(2)
O1 0.038(2) 0.034(2) 0.033(2) -0.0055(17) -0.0028(17) -0.0060(18)
C1 0.035(3) 0.030(3) 0.035(3) 0.003(2) 0.006(2) -0.006(2)
C2 0.044(3) 0.029(3) 0.032(3) 0.009(2) 0.006(2) -0.006(2)
C3 0.054(4) 0.033(3) 0.026(3) 0.006(2) 0.003(3) -0.002(3)
C4 0.061(4) 0.031(3) 0.036(3) 0.001(2) 0.015(3) 0.005(3)
C5 0.032(3) 0.039(3) 0.038(3) 0.001(3) 0.005(2) 0.003(3)
C6 0.040(3) 0.032(3) 0.038(3) 0.005(2) 0.000(3) -0.002(2)
C7 0.044(3) 0.031(3) 0.037(3) 0.005(2) 0.000(3) 0.004(3)
C8 0.045(4) 0.042(4) 0.050(4) 0.014(3) 0.002(3) 0.005(3)
C9 0.060(5) 0.051(4) 0.040(4) 0.014(3) -0.011(3) -0.010(4)
C10 0.062(4) 0.047(4) 0.030(3) 0.001(3) -0.004(3) -0.012(3)
C1' 0.039(3) 0.024(3) 0.038(3) -0.007(2) -0.008(3) 0.002(2)
C2' 0.013(2) 0.031(3) 0.060(4) -0.005(3) -0.004(2) -0.003(2)
C3' 0.050(4) 0.029(3) 0.058(4) -0.016(3) -0.018(3) 0.007(3)
C4' 0.071(5) 0.043(4) 0.046(4) -0.026(3) -0.007(4) 0.005(4)
C5' 0.062(5) 0.049(4) 0.039(4) -0.018(3) 0.002(3) -0.001(3)
C6' 0.047(3) 0.026(3) 0.032(3) -0.009(2) -0.006(3) -0.001(2)
C7' 0.043(4) 0.034(3) 0.069(5) 0.002(3) -0.015(3) -0.002(3)
C8' 0.049(4) 0.041(4) 0.096(7) 0.009(4) -0.017(4) -0.012(3)
C9' 0.066(5) 0.031(4) 0.108(8) -0.017(4) -0.034(5) -0.001(4)
C10' 0.065(5) 0.041(4) 0.076(6) -0.018(4) -0.033(4) 0.009(4)
C11 0.069(5) 0.057(5) 0.069(5) -0.010(4) -0.037(4) 0.005(4)
C12 0.042(4) 0.081(7) 0.090(7) 0.012(5) 0.014(4) 0.000(4)
C20 0.029(3) 0.032(3) 0.039(3) -0.003(2) 0.003(2) 0.006(2)
C21 0.051(4) 0.072(5) 0.043(4) -0.019(4) 0.001(3) 0.014(4)
C22 0.049(5) 0.091(7) 0.070(6) -0.021(5) 0.005(4) 0.020(5)
C23 0.034(4) 0.069(5) 0.075(6) -0.001(4) -0.002(4) 0.009(4)
C24 0.048(4) 0.053(4) 0.050(4) 0.001(3) -0.011(3) -0.002(3)
C25 0.038(3) 0.033(3) 0.038(3) 0.002(2) 0.000(2) -0.001(2)
C30 0.040(3) 0.040(3) 0.022(2) 0.006(2) 0.008(2) 0.008(3)
C31 0.053(4) 0.059(5) 0.034(3) 0.003(3) -0.006(3) 0.000(3)
C32 0.072(6) 0.087(7) 0.035(4) 0.005(4) -0.013(4) 0.006(5)
C33 0.093(6) 0.057(5) 0.028(3) 0.004(3) 0.005(4) 0.013(4)
C34 0.077(5) 0.039(4) 0.041(4) 0.003(3) 0.021(4) 0.005(4)
C35 0.059(4) 0.037(3) 0.031(3) -0.002(3) 0.005(3) 0.003(3)
B1 0.027(3) 0.025(3) 0.046(4) -0.002(3) 0.012(3) 0.001(2)
C100 0.035(3) 0.026(3) 0.050(4) -0.003(3) 0.019(3) -0.002(2)
C101 0.038(3) 0.037(3) 0.050(4) -0.007(3) 0.017(3) -0.009(3)
C102 0.053(4) 0.050(4) 0.048(4) -0.007(3) 0.018(3) -0.010(3)
C103 0.057(4) 0.048(4) 0.050(4) -0.002(3) 0.024(3) -0.016(3)
C104 0.043(4) 0.037(3) 0.058(4) -0.005(3) 0.018(3) -0.011(3)
C105 0.042(3) 0.036(3) 0.046(4) -0.006(3) 0.015(3) -0.005(3)
C106 0.077(6) 0.085(7) 0.052(5) -0.007(5) 0.015(4) -0.034(5)
C107 0.073(6) 0.074(6) 0.058(5) -0.001(5) 0.011(5) -0.040(5)
F11 0.126(6) 0.104(5) 0.086(4) -0.045(4) -0.006(4) -0.010(4)
F12 0.175(8) 0.215(9) 0.047(3) -0.001(4) 0.018(4) -0.130(7)
F13 0.096(5) 0.131(6) 0.067(4) -0.007(4) -0.015(3) 0.003(4)
F14 0.14(2) 0.15(2) 0.065(10) -0.016(12) 0.041(12) -0.109(16)
F14' 0.090(16) 0.046(11) 0.14(3) 0.047(14) -0.034(18) -0.039(10)
F15 0.117(11) 0.063(9) 0.110(16) -0.037(9) 0.012(10) -0.035(8)
F15' 0.22(6) 0.16(4) 0.076(19) -0.04(2) 0.05(3) -0.15(4)
F16 0.068(13) 0.077(14) 0.15(2) 0.016(11) -0.025(11) -0.033(9)
F16' 0.046(13) 0.086(18) 0.30(6) -0.01(3) -0.01(2) -0.019(11)
C200 0.038(3) 0.023(3) 0.032(3) 0.004(2) 0.012(2) -0.003(2)
C201 0.041(3) 0.027(3) 0.035(3) 0.003(2) 0.006(2) -0.002(2)
C202 0.041(3) 0.037(3) 0.039(3) 0.013(3) 0.012(3) 0.004(3)
C203 0.055(4) 0.033(3) 0.045(4) 0.005(3) 0.025(3) 0.010(3)
C204 0.067(5) 0.027(3) 0.031(3) 0.002(2) 0.015(3) -0.003(3)
C205 0.044(3) 0.030(3) 0.036(3) 0.006(2) 0.011(3) -0.002(3)
C206 0.045(4) 0.058(5) 0.054(5) 0.014(4) 0.011(3) 0.011(4)
C207 0.095(7) 0.042(4) 0.045(4) -0.007(3) 0.021(4) -0.009(4)
F21 0.036(6) 0.079(10) 0.159(18) -0.059(10) -0.018(9) 0.014(6)
F21' 0.044(9) 0.20(3) 0.070(10) -0.003(14) -0.023(7) 0.005(15)
F22 0.051(8) 0.099(15) 0.132(16) 0.075(14) -0.013(9) -0.007(9)
F22' 0.080(14) 0.114(19) 0.21(4) 0.01(2) 0.00(2) 0.065(14)
F23 0.045(6) 0.18(2) 0.063(8) 0.008(12) 0.025(6) 0.005(10)
F23' 0.063(16) 0.23(4) 0.15(3) 0.14(3) -0.047(16) -0.08(2)
F24 0.125(5) 0.058(3) 0.062(3) -0.014(2) 0.024(3) -0.038(3)
F25 0.125(5) 0.081(4) 0.117(5) -0.062(4) 0.061(4) -0.019(4)
F26 0.191(7) 0.071(4) 0.050(3) -0.018(3) -0.021(4) -0.017(4)
C300 0.029(3) 0.028(3) 0.042(3) -0.002(2) 0.008(2) -0.003(2)
C301 0.034(3) 0.035(3) 0.049(4) -0.004(3) 0.016(3) 0.000(2)
C302 0.037(3) 0.029(3) 0.052(4) -0.008(3) 0.008(3) 0.001(2)
C303 0.036(3) 0.029(3) 0.058(4) -0.002(3) 0.003(3) -0.006(2)
C304 0.036(3) 0.034(3) 0.044(3) -0.001(3) 0.007(3) -0.005(2)
C305 0.034(3) 0.029(3) 0.038(3) -0.001(2) 0.008(2) 0.000(2)
C306 0.060(5) 0.046(4) 0.085(6) -0.023(4) 0.026(5) -0.002(4)
C307 0.073(5) 0.048(4) 0.055(5) -0.006(4) 0.023(4) -0.023(4)
F31 0.094(7) 0.073(6) 0.059(5) -0.022(4) 0.014(4) 0.024(5)
F31' 0.08(2) 0.15(4) 0.15(3) -0.14(3) -0.08(2) 0.06(2)
F32 0.133(13) 0.059(6) 0.127(10) -0.045(6) 0.069(9) -0.043(7)
F32' 0.19(3) 0.064(18) 0.086(19) -0.010(14) 0.03(2) 0.08(2)
F33 0.072(7) 0.087(10) 0.101(9) -0.033(7) -0.006(6) 0.053(8)
F33' 0.21(7) 0.07(3) 0.25(7) -0.09(3) 0.21(6) -0.06(3)
F34 0.119(5) 0.057(3) 0.104(4) -0.012(3) 0.060(4) -0.047(3)
F35 0.062(3) 0.087(4) 0.116(5) -0.009(3) 0.050(3) -0.008(3)
F36 0.114(5) 0.118(5) 0.054(3) 0.007(3) 0.027(3) -0.045(4)
C400 0.035(3) 0.025(3) 0.065(4) -0.001(3) 0.002(3) -0.006(2)
C401 0.041(4) 0.041(4) 0.064(5) 0.003(3) -0.012(3) -0.001(3)
C402 0.072(6) 0.047(5) 0.095(7) 0.009(5) -0.036(5) -0.002(4)
C403 0.064(6) 0.048(5) 0.174(13) 0.030(7) -0.051(8) -0.005(5)
C404 0.036(4) 0.033(4) 0.204(15) 0.014(6) -0.011(6) -0.005(3)
C405 0.040(4) 0.031(4) 0.124(8) 0.005(4) 0.012(4) -0.003(3)
C406 0.137(13) 0.100(11) 0.074(8) 0.011(7) -0.062(9) 0.019(9)
C407 0.031(5) 0.060(7) 0.42(4) 0.050(13) 0.012(11) 0.010(5)
F41 0.110(13) 0.26(4) 0.056(8) 0.034(15) -0.026(7) -0.008(15)
F41' 0.52(14) 0.10(3) 0.12(3) 0.01(2) 0.06(6) -0.13(6)
F42 0.29(4) 0.19(2) 0.114(19) 0.029(16) -0.077(18) 0.13(2)
F42' 0.09(2) 0.35(9) 0.08(2) 0.02(3) -0.039(14) 0.01(3)
F43 0.22(3) 0.143(17) 0.120(14) -0.033(12) -0.029(17) 0.017(18)
F43' 0.19(4) 0.13(3) 0.063(14) 0.016(15) 0.016(18) 0.07(3)
F44 0.065(5) 0.124(8) 0.96(5) 0.184(16) 0.167(13) 0.021(5)
F45 0.053(4) 0.223(12) 0.325(16) -0.067(11) -0.054(7) 0.060(6)
F46 0.089(6) 0.193(10) 0.190(10) 0.096(9) 0.063(6) 0.070(7)
Cl1 0.157(10) 0.216(16) 0.34(2) 0.015(14) -0.122(13) -0.025(10)
Cl1' 0.133(11) 0.36(3) 0.211(15) -0.145(18) 0.047(11) -0.085(15)
C50 0.18(2) 0.39(5) 0.126(17) -0.02(2) -0.022(16) 0.03(3)
Cl2 0.26(2) 0.234(16) 0.37(3) 0.095(16) -0.159(19) -0.081(15)
Cl2' 0.25(2) 0.117(9) 0.160(11) 0.015(7) -0.081(11) -0.066(10)

loop_
_atom_type_symbol
_atom_type_description
_atom_type_scat_dispersion_real
_atom_type_scat_dispersion_imag
_atom_type_scat_source
C C 0.0033 0.0016 'International Tables Vol C Tables 4.2.6.8 and 6.1.1.4'
H H 0.0000 0.0000 'International Tables Vol C Tables 4.2.6.8 and 6.1.1.4'
B B 0.0013 0.0007 'International Tables Vol C Tables 4.2.6.8 and 6.1.1.4'
O O 0.0106 0.0060 'International Tables Vol C Tables 4.2.6.8 and 6.1.1.4'
F F 0.0171 0.0103 'International Tables Vol C Tables 4.2.6.8 and 6.1.1.4'
P P 0.1023 0.0942 'International Tables Vol C Tables 4.2.6.8 and 6.1.1.4'
Ru Ru -1.2594 0.8363 'International Tables Vol C Tables 4.2.6.8 and 6.1.1.4'
Cl Cl 0.1484 0.1585 'International Tables Vol C Tables 4.2.6.8 and 6.1.1.4'

loop_
_geom_angle_atom_site_label_1
_geom_angle_atom_site_label_2
_geom_angle_atom_site_label_3
_geom_angle
_geom_angle_site_symmetry_1
_geom_angle_site_symmetry_3
_geom_angle_publ_flag
O1 Ru1 C1 152.9(2) 3_666 . ?
O1 Ru1 C6 153.3(2) 3_666 . ?
C1 Ru1 C6 38.2(2) . . ?
O1 Ru1 P2 89.62(12) 3_666 . ?
C1 Ru1 P2 117.42(17) . . ?
C6 Ru1 P2 90.39(17) . . ?
O1 Ru1 C5 115.9(2) 3_666 . ?
C1 Ru1 C5 67.0(2) . . ?
C6 Ru1 C5 37.3(2) . . ?
P2 Ru1 C5 92.66(17) . . ?
O1 Ru1 C4 90.9(2) 3_666 . ?
C1 Ru1 C4 78.2(2) . . ?
C6 Ru1 C4 65.6(3) . . ?
P2 Ru1 C4 117.54(18) . . ?
C5 Ru1 C4 34.6(2) . . ?
O1 Ru1 P1 98.34(12) 3_666 . ?
C1 Ru1 P1 80.67(16) . . ?
C6 Ru1 P1 108.40(18) . . ?
P2 Ru1 P1 91.59(6) . . ?
C5 Ru1 P1 145.46(17) . . ?
C4 Ru1 P1 149.58(17) . . ?
O1 Ru1 C3 92.21(19) 3_666 . ?
C1 Ru1 C3 64.6(2) . . ?
C6 Ru1 C3 76.0(2) . . ?
P2 Ru1 C3 152.58(16) . . ?
C5 Ru1 C3 62.1(2) . . ?
C4 Ru1 C3 35.1(2) . . ?
P1 Ru1 C3 115.15(16) . . ?
O1 Ru1 C2 116.89(19) 3_666 . ?
C1 Ru1 C2 36.2(2) . . ?
C6 Ru1 C2 64.7(2) . . ?
P2 Ru1 C2 153.30(15) . . ?
C5 Ru1 C2 73.6(2) . . ?
C4 Ru1 C2 62.3(2) . . ?
P1 Ru1 C2 87.80(15) . . ?
C3 Ru1 C2 33.8(2) . . ?
O1 P2 O3 107.6(3) . . ?
O1 P2 O2 104.9(3) . . ?
O3 P2 O2 103.6(3) . . ?
O1 P2 Ru1 117.69(18) . . ?
O3 P2 Ru1 112.03(19) . . ?
O2 P2 Ru1 109.84(19) . . ?
C30 P1 C6' 103.8(3) . . ?
C30 P1 C20 102.7(3) . . ?
C6' P1 C20 104.6(3) . . ?
C30 P1 Ru1 126.9(2) . . ?
C6' P1 Ru1 103.1(2) . . ?
C20 P1 Ru1 113.6(2) . . ?
C11 O3 P2 119.6(5) . . ?
C12 O2 P2 127.0(6) . . ?
P2 O1 Ru1 140.6(3) . 3_666 ?
C6 C1 C2 120.1(6) . . ?
C6 C1 C1' 122.9(6) . . ?
C2 C1 C1' 116.9(5) . . ?
C6 C1 Ru1 71.2(4) . . ?
C2 C1 Ru1 84.7(4) . . ?
C1' C1 Ru1 118.5(4) . . ?
C7 C2 C3 118.7(6) . . ?
C7 C2 C1 124.1(6) . . ?
C3 C2 C1 117.1(6) . . ?
C7 C2 Ru1 137.3(4) . . ?
C3 C2 Ru1 73.1(3) . . ?
C1 C2 Ru1 59.0(3) . . ?
C10 C3 C2 118.7(6) . . ?
C10 C3 C4 123.4(6) . . ?
C2 C3 C4 117.9(6) . . ?
C10 C3 Ru1 134.0(5) . . ?
C2 C3 Ru1 73.1(3) . . ?
C4 C3 Ru1 65.5(3) . . ?
C5 C4 C3 122.1(6) . . ?
C5 C4 Ru1 72.2(4) . . ?
C3 C4 Ru1 79.4(3) . . ?
C5 C4 H4A 118.9 . . ?
C3 C4 H4A 118.9 . . ?
Ru1 C4 H4A 118.9 . . ?
C4 C5 C6 119.7(6) . . ?
C4 C5 Ru1 73.2(4) . . ?
C6 C5 Ru1 66.0(3) . . ?
C4 C5 H5A 119.1 . . ?
C6 C5 H5A 119.1 . . ?
Ru1 C5 H5A 119.1 . . ?
C1 C6 C5 119.8(6) . . ?
C1 C6 Ru1 70.6(3) . . ?
C5 C6 Ru1 76.7(4) . . ?
C1 C6 H6A 120.0 . . ?
C5 C6 H6A 120.0 . . ?
Ru1 C6 H6A 120.0 . . ?
C8 C7 C2 120.6(6) . . ?
C8 C7 H7A 119.7 . . ?
C2 C7 H7A 119.7 . . ?
C7 C8 C9 120.8(7) . . ?
C7 C8 H8A 119.6 . . ?
C9 C8 H8A 119.6 . . ?
C10 C9 C8 120.8(7) . . ?
C10 C9 H9A 119.6 . . ?
C8 C9 H9A 119.6 . . ?
C9 C10 C3 120.4(7) . . ?
C9 C10 H10A 119.8 . . ?
C3 C10 H10A 119.8 . . ?
C6' C1' C2' 120.8(6) . . ?
C6' C1' C1 118.2(5) . . ?
C2' C1' C1 121.0(6) . . ?
C7' C2' C3' 119.8(6) . . ?
C7' C2' C1' 122.7(6) . . ?
C3' C2' C1' 117.4(6) . . ?
C4' C3' C10' 122.4(7) . . ?
C4' C3' C2' 119.4(6) . . ?
C10' C3' C2' 118.2(8) . . ?
C5' C4' C3' 121.7(6) . . ?
C5' C4' H4'A 119.1 . . ?
C3' C4' H4'A 119.1 . . ?
C4' C5' C6' 120.5(7) . . ?
C4' C5' H5'A 119.8 . . ?
C6' C5' H5'A 119.8 . . ?
C1' C6' C5' 120.0(6) . . ?
C1' C6' P1 115.7(4) . . ?
C5' C6' P1 124.2(5) . . ?
C8' C7' C2' 119.8(8) . . ?
C8' C7' H7'A 120.1 . . ?
C2' C7' H7'A 120.1 . . ?
C7' C8' C9' 120.8(9) . . ?
C7' C8' H8'A 119.6 . . ?
C9' C8' H8'A 119.6 . . ?
C10' C9' C8' 120.9(7) . . ?
C10' C9' H9'A 119.6 . . ?
C8' C9' H9'A 119.6 . . ?
C9' C10' C3' 120.6(8) . . ?
C9' C10' H10B 119.7 . . ?
C3' C10' H10B 119.7 . . ?
O3 C11 H11A 109.5 . . ?
O3 C11 H11B 109.5 . . ?
H11A C11 H11B 109.5 . . ?
O3 C11 H11C 109.5 . . ?
H11A C11 H11C 109.5 . . ?
H11B C11 H11C 109.5 . . ?
O2 C12 H12A 109.5 . . ?
O2 C12 H12B 109.5 . . ?
H12A C12 H12B 109.5 . . ?
O2 C12 H12C 109.5 . . ?
H12A C12 H12C 109.5 . . ?
H12B C12 H12C 109.5 . . ?
C25 C20 C21 118.8(6) . . ?
C25 C20 P1 121.3(5) . . ?
C21 C20 P1 119.9(5) . . ?
C22 C21 C20 120.9(7) . . ?
C22 C21 H21A 119.6 . . ?
C20 C21 H21A 119.6 . . ?
C21 C22 C23 119.9(8) . . ?
C21 C22 H22A 120.1 . . ?
C23 C22 H22A 120.1 . . ?
C24 C23 C22 120.2(7) . . ?
C24 C23 H23A 119.9 . . ?
C22 C23 H23A 119.9 . . ?
C23 C24 C25 119.9(7) . . ?
C23 C24 H24A 120.1 . . ?
C25 C24 H24A 120.1 . . ?
C20 C25 C24 120.4(6) . . ?
C20 C25 H25A 119.8 . . ?
C24 C25 H25A 119.8 . . ?
C35 C30 C31 119.7(6) . . ?
C35 C30 P1 121.6(5) . . ?
C31 C30 P1 118.7(5) . . ?
C32 C31 C30 118.8(7) . . ?
C32 C31 H31A 120.6 . . ?
C30 C31 H31A 120.6 . . ?
C33 C32 C31 121.1(8) . . ?
C33 C32 H32A 119.5 . . ?
C31 C32 H32A 119.5 . . ?
C32 C33 C34 120.0(7) . . ?
C32 C33 H33A 120.0 . . ?
C34 C33 H33A 120.0 . . ?
C33 C34 C35 120.2(7) . . ?
C33 C34 H34A 119.9 . . ?
C35 C34 H34A 119.9 . . ?
C30 C35 C34 120.3(7) . . ?
C30 C35 H35A 119.9 . . ?
C34 C35 H35A 119.9 . . ?
C400 B1 C300 103.5(5) . . ?
C400 B1 C200 112.3(5) . . ?
C300 B1 C200 110.3(5) . . ?
C400 B1 C100 111.6(5) . . ?
C300 B1 C100 115.4(5) . . ?
C200 B1 C100 104.0(5) . . ?
C101 C100 C105 115.2(6) . . ?
C101 C100 B1 125.2(5) . . ?
C105 C100 B1 119.3(6) . . ?
C100 C101 C102 122.7(6) . . ?
C100 C101 H10C 118.7 . . ?
C102 C101 H10C 118.7 . . ?
C103 C102 C101 120.8(7) . . ?
C103 C102 C106 119.2(7) . . ?
C101 C102 C106 120.0(7) . . ?
C104 C103 C102 118.0(7) . . ?
C104 C103 H10D 121.0 . . ?
C102 C103 H10D 121.0 . . ?
C103 C104 C105 121.3(6) . . ?
C103 C104 C107 119.8(7) . . ?
C105 C104 C107 119.0(7) . . ?
C104 C105 C100 122.2(7) . . ?
C104 C105 H10E 118.9 . . ?
C100 C105 H10E 118.9 . . ?
F12 C106 F13 109.6(10) . . ?
F12 C106 F11 105.3(9) . . ?
F13 C106 F11 101.8(8) . . ?
F12 C106 C102 114.4(8) . . ?
F13 C106 C102 113.1(8) . . ?
F11 C106 C102 111.7(9) . . ?
F16 C107 F15' 66(4) . . ?
F16 C107 F14 108.6(19) . . ?
F15' C107 F14 125.2(18) . . ?
F16 C107 F14' 121(2) . . ?
F15' C107 F14' 112(3) . . ?
F16 C107 F15 105.1(15) . . ?
F14 C107 F15 102.8(17) . . ?
F14' C107 F15 83(2) . . ?
F15' C107 F16' 100(3) . . ?
F14 C107 F16' 84(3) . . ?
F14' C107 F16' 102(3) . . ?
F15 C107 F16' 136(3) . . ?
F16 C107 C104 115.8(12) . . ?
F15' C107 C104 116.3(16) . . ?
F14 C107 C104 114.1(14) . . ?
F14' C107 C104 116.2(19) . . ?
F15 C107 C104 109.1(11) . . ?
F16' C107 C104 107.4(18) . . ?
C205 C200 C201 115.7(5) . . ?
C205 C200 B1 123.3(6) . . ?
C201 C200 B1 120.8(5) . . ?
C202 C201 C200 122.5(6) . . ?
C202 C201 H20A 118.7 . . ?
C200 C201 H20A 118.7 . . ?
C203 C202 C201 120.9(6) . . ?
C203 C202 C206 118.6(6) . . ?
C201 C202 C206 120.4(7) . . ?
C204 C203 C202 118.0(6) . . ?
C204 C203 H20B 121.0 . . ?
C202 C203 H20B 121.0 . . ?
C203 C204 C205 121.2(6) . . ?
C203 C204 C207 119.8(7) . . ?
C205 C204 C207 119.0(7) . . ?
C200 C205 C204 121.6(6) . . ?
C200 C205 H20C 119.2 . . ?
C204 C205 H20C 119.2 . . ?
F23' C206 F21' 116(2) . . ?
F23' C206 F22' 109(3) . . ?
F21' C206 F22' 101.2(19) . . ?
F21' C206 F23 134.4(18) . . ?
F22' C206 F23 76(2) . . ?
F23' C206 F22 127(2) . . ?
F21' C206 F22 71.0(18) . . ?
F23 C206 F22 100.4(14) . . ?
F23' C206 F21 75(2) . . ?
F22' C206 F21 128(2) . . ?
F23 C206 F21 103.7(15) . . ?
F22 C206 F21 104.3(14) . . ?
F23' C206 C202 111.2(15) . . ?
F21' C206 C202 109.2(10) . . ?
F22' C206 C202 110.0(19) . . ?
F23 C206 C202 114.5(12) . . ?
F22 C206 C202 115.5(10) . . ?
F21 C206 C202 116.5(8) . . ?
F25 C207 F26 105.0(7) . . ?
F25 C207 F24 107.4(7) . . ?
F26 C207 F24 105.1(8) . . ?
F25 C207 C204 113.0(8) . . ?
F26 C207 C204 112.9(7) . . ?
F24 C207 C204 112.7(6) . . ?
C301 C300 C305 114.9(5) . . ?
C301 C300 B1 124.3(5) . . ?
C305 C300 B1 120.5(5) . . ?
C302 C301 C300 122.2(6) . . ?
C302 C301 H30A 118.9 . . ?
C300 C301 H30A 118.9 . . ?
C303 C302 C301 121.3(6) . . ?
C303 C302 C306 119.3(6) . . ?
C301 C302 C306 119.4(6) . . ?
C304 C303 C302 117.3(6) . . ?
C304 C303 H30B 121.3 . . ?
C302 C303 H30B 121.3 . . ?
C303 C304 C305 121.3(6) . . ?
C303 C304 C307 120.0(6) . . ?
C305 C304 C307 118.8(6) . . ?
C304 C305 C300 122.9(6) . . ?
C304 C305 H30C 118.6 . . ?
C300 C305 H30C 118.6 . . ?
F33' C306 F31' 124(4) . . ?
F31' C306 F33 123.7(18) . . ?
F33' C306 F32 128(2) . . ?
F31' C306 F32 21(3) . . ?
F33 C306 F32 111.4(11) . . ?
F33' C306 F31 63(5) . . ?
F33 C306 F31 101.7(9) . . ?
F32 C306 F31 103.5(11) . . ?
F33' C306 C302 118(2) . . ?
F31' C306 C302 115.4(18) . . ?
F33 C306 C302 114.9(9) . . ?
F32 C306 C302 114.2(9) . . ?
F31 C306 C302 109.8(7) . . ?
F33' C306 F32' 93(4) . . ?
F31' C306 F32' 91(2) . . ?
F33 C306 F32' 54.1(16) . . ?
F31 C306 F32' 145.4(11) . . ?
C302 C306 F32' 103.4(11) . . ?
F36 C307 F34 107.5(7) . . ?
F36 C307 F35 104.6(7) . . ?
F34 C307 F35 105.4(7) . . ?
F36 C307 C304 112.6(7) . . ?
F34 C307 C304 113.3(6) . . ?
F35 C307 C304 112.8(7) . . ?
C401 C400 C405 115.4(7) . . ?
C401 C400 B1 122.1(6) . . ?
C405 C400 B1 122.2(7) . . ?
C402 C401 C400 123.7(8) . . ?
C402 C401 H40A 118.1 . . ?
C400 C401 H40A 118.1 . . ?
C403 C402 C401 120.1(11) . . ?
C403 C402 C406 120.5(11) . . ?
C401 C402 C406 119.5(10) . . ?
C404 C403 C402 118.7(10) . . ?
C404 C403 H40B 120.7 . . ?
C402 C403 H40B 120.7 . . ?
C403 C404 C405 121.7(10) . . ?
C403 C404 C407 124.7(14) . . ?
C405 C404 C407 113.7(15) . . ?
C400 C405 C404 120.4(10) . . ?
C400 C405 H40C 119.8 . . ?
C404 C405 H40C 119.8 . . ?
F41' C406 F42' 96(4) . . ?
F41 C406 F42' 116(3) . . ?
F41' C406 F43 140(3) . . ?
F41 C406 F43 117(2) . . ?
F42' C406 F43 65(4) . . ?
F41' C406 F42 77(6) . . ?
F41 C406 F42 112(3) . . ?
F43 C406 F42 99(2) . . ?
F41' C406 F43' 105(5) . . ?
F41 C406 F43' 69(3) . . ?
F42' C406 F43' 99(3) . . ?
F42 C406 F43' 132.5(19) . . ?
F41' C406 C402 113(3) . . ?
F41 C406 C402 115.1(12) . . ?
F42' C406 C402 125(3) . . ?
F43 C406 C402 106.3(18) . . ?
F42 C406 C402 106(2) . . ?
F43' C406 C402 116.5(14) . . ?
F44 C407 F46 107(3) . . ?
F44 C407 F45 110.0(16) . . ?
F46 C407 F45 104.3(11) . . ?
F44 C407 C404 111.9(11) . . ?
F46 C407 C404 114.7(13) . . ?
F45 C407 C404 108(2) . . ?
Cl1' C50 Cl2' 111.7(12) . . ?
Cl1' C50 Cl2 70.1(10) . . ?
Cl2' C50 Cl2 42.9(8) . . ?
Cl1' C50 Cl1 23.1(6) . . ?
Cl2' C50 Cl1 113.7(11) . . ?
Cl2 C50 Cl1 79.4(8) . . ?
Cl1' C50 H50A 99.4 . . ?
Cl2' C50 H50A 117.2 . . ?
Cl2 C50 H50A 115.4 . . ?
Cl1 C50 H50A 115.4 . . ?
Cl1' C50 H50B 138.4 . . ?
Cl2' C50 H50B 77.4 . . ?
Cl2 C50 H50B 115.4 . . ?
Cl1 C50 H50B 115.3 . . ?
H50A C50 H50B 112.4 . . ?

loop_
_geom_bond_atom_site_label_1
_geom_bond_atom_site_label_2
_geom_bond_distance
_geom_bond_site_symmetry_2
_geom_bond_publ_flag
Ru1 O1 2.091(4) 3_666 ?
Ru1 C1 2.138(6) . ?
Ru1 C6 2.146(6) . ?
Ru1 P2 2.2422(16) . ?
Ru1 C5 2.286(6) . ?
Ru1 C4 2.299(6) . ?
Ru1 P1 2.3178(15) . ?
Ru1 C3 2.483(6) . ?
Ru1 C2 2.483(6) . ?
P2 O1 1.511(4) . ?
P2 O3 1.598(5) . ?
P2 O2 1.611(5) . ?
P1 C30 1.825(6) . ?
P1 C6' 1.826(6) . ?
P1 C20 1.830(6) . ?
O3 C11 1.448(9) . ?
O2 C12 1.407(9) . ?
O1 Ru1 2.091(4) 3_666 ?
C1 C6 1.401(9) . ?
C1 C2 1.475(9) . ?
C1 C1' 1.488(8) . ?
C2 C7 1.396(9) . ?
C2 C3 1.442(9) . ?
C3 C10 1.408(10) . ?
C3 C4 1.453(10) . ?
C4 C5 1.363(10) . ?
C4 H4A 1.0000 . ?
C5 C6 1.425(9) . ?
C5 H5A 1.0000 . ?
C6 H6A 1.0000 . ?
C7 C8 1.365(10) . ?
C7 H7A 0.9500 . ?
C8 C9 1.396(11) . ?
C8 H8A 0.9500 . ?
C9 C10 1.357(11) . ?
C9 H9A 0.9500 . ?
C10 H10A 0.9500 . ?
C1' C6' 1.373(9) . ?
C1' C2' 1.438(8) . ?
C2' C7' 1.398(10) . ?
C2' C3' 1.438(9) . ?
C3' C4' 1.405(12) . ?
C3' C10' 1.417(10) . ?
C4' C5' 1.347(10) . ?
C4' H4'A 0.9500 . ?
C5' C6' 1.420(9) . ?
C5' H5'A 0.9500 . ?
C7' C8' 1.374(10) . ?
C7' H7'A 0.9500 . ?
C8' C9' 1.406(13) . ?
C8' H8'A 0.9500 . ?
C9' C10' 1.354(14) . ?
C9' H9'A 0.9500 . ?
C10' H10B 0.9500 . ?
C11 H11A 0.9800 . ?
C11 H11B 0.9800 . ?
C11 H11C 0.9800 . ?
C12 H12A 0.9800 . ?
C12 H12B 0.9800 . ?
C12 H12C 0.9800 . ?
C20 C25 1.377(9) . ?
C20 C21 1.392(9) . ?
C21 C22 1.368(11) . ?
C21 H21A 0.9500 . ?
C22 C23 1.378(12) . ?
C22 H22A 0.9500 . ?
C23 C24 1.374(11) . ?
C23 H23A 0.9500 . ?
C24 C25 1.388(10) . ?
C24 H24A 0.9500 . ?
C25 H25A 0.9500 . ?
C30 C35 1.374(9) . ?
C30 C31 1.402(10) . ?
C31 C32 1.400(10) . ?
C31 H31A 0.9500 . ?
C32 C33 1.363(13) . ?
C32 H32A 0.9500 . ?
C33 C34 1.371(12) . ?
C33 H33A 0.9500 . ?
C34 C35 1.397(10) . ?
C34 H34A 0.9500 . ?
C35 H35A 0.9500 . ?
B1 C400 1.635(10) . ?
B1 C300 1.638(9) . ?
B1 C200 1.645(8) . ?
B1 C100 1.647(9) . ?
C100 C101 1.390(10) . ?
C100 C105 1.408(9) . ?
C101 C102 1.391(10) . ?
C101 H10C 0.9500 . ?
C102 C103 1.382(10) . ?
C102 C106 1.490(12) . ?
C103 C104 1.374(11) . ?
C103 H10D 0.9500 . ?
C104 C105 1.385(9) . ?
C104 C107 1.501(10) . ?
C105 H10E 0.9500 . ?
C106 F12 1.297(10) . ?
C106 F13 1.309(12) . ?
C106 F11 1.348(12) . ?
C107 F16 1.23(3) . ?
C107 F15' 1.26(3) . ?
C107 F14 1.28(2) . ?
C107 F14' 1.29(3) . ?
C107 F15 1.37(2) . ?
C107 F16' 1.43(4) . ?
C200 C205 1.387(9) . ?
C200 C201 1.399(9) . ?
C201 C202 1.378(9) . ?
C201 H20A 0.9500 . ?
C202 C203 1.375(10) . ?
C202 C206 1.496(10) . ?
C203 C204 1.374(11) . ?
C203 H20B 0.9500 . ?
C204 C205 1.400(9) . ?
C204 C207 1.490(10) . ?
C205 H20C 0.9500 . ?
C206 F23' 1.22(3) . ?
C206 F21' 1.25(2) . ?
C206 F22' 1.29(3) . ?
C206 F23 1.323(16) . ?
C206 F22 1.33(2) . ?
C206 F21 1.358(15) . ?
C207 F25 1.316(10) . ?
C207 F26 1.318(11) . ?
C207 F24 1.328(9) . ?
C300 C301 1.388(8) . ?
C300 C305 1.402(8) . ?
C301 C302 1.387(9) . ?
C301 H30A 0.9500 . ?
C302 C303 1.383(9) . ?
C302 C306 1.507(10) . ?
C303 C304 1.372(9) . ?
C303 H30B 0.9500 . ?
C304 C305 1.373(8) . ?
C304 C307 1.494(9) . ?
C305 H30C 0.9500 . ?
C306 F33' 1.11(3) . ?
C306 F31' 1.25(3) . ?
C306 F33 1.267(13) . ?
C306 F32 1.291(14) . ?
C306 F31 1.391(13) . ?
C306 F32' 1.56(3) . ?
C307 F36 1.325(10) . ?
C307 F34 1.327(9) . ?
C307 F35 1.336(11) . ?
C400 C401 1.388(11) . ?
C400 C405 1.403(10) . ?
C401 C402 1.388(11) . ?
C401 H40A 0.9500 . ?
C402 C403 1.367(16) . ?
C402 C406 1.505(18) . ?
C403 C404 1.363(18) . ?
C403 H40B 0.9500 . ?
C404 C405 1.416(15) . ?
C404 C407 1.538(19) . ?
C405 H40C 0.9500 . ?
C406 F41' 1.20(5) . ?
C406 F41 1.23(3) . ?
C406 F42' 1.25(4) . ?
C406 F43 1.29(2) . ?
C406 F42 1.34(3) . ?
C406 F43' 1.41(3) . ?
C407 F44 1.249(17) . ?
C407 F46 1.27(2) . ?
C407 F45 1.33(2) . ?
Cl1 C50 2.133(17) . ?
Cl1' C50 1.710(16) . ?
C50 Cl2' 1.732(16) . ?
C50 Cl2 1.986(17) . ?
C50 H50A 0.9900 . ?
C50 H50B 0.9900 . ?

loop_
_geom_torsion_atom_site_label_1
_geom_torsion_atom_site_label_2
_geom_torsion_atom_site_label_3
_geom_torsion_atom_site_label_4
_geom_torsion
_geom_torsion_site_symmetry_1
_geom_torsion_site_symmetry_2
_geom_torsion_site_symmetry_3
_geom_torsion_site_symmetry_4
_geom_torsion_publ_flag
O1 Ru1 P2 O1 29.6(3) 3_666 . . . ?
C1 Ru1 P2 O1 -149.0(3) . . . . ?
C6 Ru1 P2 O1 -177.1(3) . . . . ?
C5 Ru1 P2 O1 145.6(3) . . . . ?
C4 Ru1 P2 O1 120.4(3) . . . . ?
P1 Ru1 P2 O1 -68.7(2) . . . . ?
C3 Ru1 P2 O1 123.7(4) . . . . ?
C2 Ru1 P2 O1 -156.9(4) . . . . ?
O1 Ru1 P2 O3 155.1(3) 3_666 . . . ?
C1 Ru1 P2 O3 -23.5(3) . . . . ?
C6 Ru1 P2 O3 -51.6(3) . . . . ?
C5 Ru1 P2 O3 -88.9(3) . . . . ?
C4 Ru1 P2 O3 -114.1(3) . . . . ?
P1 Ru1 P2 O3 56.8(2) . . . . ?
C3 Ru1 P2 O3 -110.8(4) . . . . ?
C2 Ru1 P2 O3 -31.4(4) . . . . ?
O1 Ru1 P2 O2 -90.3(2) 3_666 . . . ?
C1 Ru1 P2 O2 91.1(3) . . . . ?
C6 Ru1 P2 O2 63.0(3) . . . . ?
C5 Ru1 P2 O2 25.7(3) . . . . ?
C4 Ru1 P2 O2 0.5(3) . . . . ?
P1 Ru1 P2 O2 171.4(2) . . . . ?
C3 Ru1 P2 O2 3.8(4) . . . . ?
C2 Ru1 P2 O2 83.2(4) . . . . ?
O1 Ru1 P1 C30 -74.6(3) 3_666 . . . ?
C1 Ru1 P1 C30 132.8(3) . . . . ?
C6 Ru1 P1 C30 106.2(3) . . . . ?
P2 Ru1 P1 C30 15.3(3) . . . . ?
C5 Ru1 P1 C30 112.3(4) . . . . ?
C4 Ru1 P1 C30 179.2(5) . . . . ?
C3 Ru1 P1 C30 -171.0(3) . . . . ?
C2 Ru1 P1 C30 168.6(3) . . . . ?
O1 Ru1 P1 C6' 166.8(2) 3_666 . . . ?
C1 Ru1 P1 C6' 14.2(3) . . . . ?
C6 Ru1 P1 C6' -12.4(3) . . . . ?
P2 Ru1 P1 C6' -103.4(2) . . . . ?
C5 Ru1 P1 C6' -6.3(4) . . . . ?
C4 Ru1 P1 C6' 60.5(4) . . . . ?
C3 Ru1 P1 C6' 70.4(3) . . . . ?
C2 Ru1 P1 C6' 49.9(3) . . . . ?
O1 Ru1 P1 C20 54.2(3) 3_666 . . . ?
C1 Ru1 P1 C20 -98.4(3) . . . . ?
C6 Ru1 P1 C20 -125.0(3) . . . . ?
P2 Ru1 P1 C20 144.1(2) . . . . ?
C5 Ru1 P1 C20 -118.9(4) . . . . ?
C4 Ru1 P1 C20 -52.1(4) . . . . ?
C3 Ru1 P1 C20 -42.2(3) . . . . ?
C2 Ru1 P1 C20 -62.7(3) . . . . ?
O1 P2 O3 C11 -38.1(7) . . . . ?
O2 P2 O3 C11 72.7(6) . . . . ?
Ru1 P2 O3 C11 -168.9(6) . . . . ?
O1 P2 O2 C12 128.6(7) . . . . ?
O3 P2 O2 C12 15.9(7) . . . . ?
Ru1 P2 O2 C12 -104.0(6) . . . . ?
O3 P2 O1 Ru1 -178.8(4) . . . 3_666 ?
O2 P2 O1 Ru1 71.3(5) . . . 3_666 ?
Ru1 P2 O1 Ru1 -51.2(5) . . . 3_666 ?
O1 Ru1 C1 C6 133.3(4) 3_666 . . . ?
P2 Ru1 C1 C6 -49.7(4) . . . . ?
C5 Ru1 C1 C6 30.9(4) . . . . ?
C4 Ru1 C1 C6 65.4(4) . . . . ?
P1 Ru1 C1 C6 -136.6(4) . . . . ?
C3 Ru1 C1 C6 99.7(4) . . . . ?
C2 Ru1 C1 C6 124.3(5) . . . . ?
O1 Ru1 C1 C2 9.0(6) 3_666 . . . ?
C6 Ru1 C1 C2 -124.3(5) . . . . ?
P2 Ru1 C1 C2 -174.0(3) . . . . ?
C5 Ru1 C1 C2 -93.4(4) . . . . ?
C4 Ru1 C1 C2 -58.9(4) . . . . ?
P1 Ru1 C1 C2 99.1(3) . . . . ?
C3 Ru1 C1 C2 -24.6(3) . . . . ?
O1 Ru1 C1 C1' -108.8(5) 3_666 . . . ?
C6 Ru1 C1 C1' 117.9(6) . . . . ?
P2 Ru1 C1 C1' 68.2(5) . . . . ?
C5 Ru1 C1 C1' 148.8(5) . . . . ?
C4 Ru1 C1 C1' -176.7(5) . . . . ?
P1 Ru1 C1 C1' -18.7(4) . . . . ?
C3 Ru1 C1 C1' -142.4(5) . . . . ?
C2 Ru1 C1 C1' -117.8(6) . . . . ?
C6 C1 C2 C7 166.3(6) . . . . ?
C1' C1 C2 C7 -9.6(8) . . . . ?
Ru1 C1 C2 C7 -129.0(5) . . . . ?
C6 C1 C2 C3 -18.1(8) . . . . ?
C1' C1 C2 C3 166.0(5) . . . . ?
Ru1 C1 C2 C3 46.6(5) . . . . ?
C6 C1 C2 Ru1 -64.7(5) . . . . ?
C1' C1 C2 Ru1 119.4(5) . . . . ?
O1 Ru1 C2 C7 -67.1(7) 3_666 . . . ?
C1 Ru1 C2 C7 108.3(8) . . . . ?
C6 Ru1 C2 C7 142.7(8) . . . . ?
P2 Ru1 C2 C7 120.3(6) . . . . ?
C5 Ru1 C2 C7 -178.3(7) . . . . ?
C4 Ru1 C2 C7 -142.9(8) . . . . ?
P1 Ru1 C2 C7 31.1(7) . . . . ?
C3 Ru1 C2 C7 -114.2(8) . . . . ?
O1 Ru1 C2 C3 47.1(4) 3_666 . . . ?
C1 Ru1 C2 C3 -137.5(5) . . . . ?
C6 Ru1 C2 C3 -103.1(4) . . . . ?
P2 Ru1 C2 C3 -125.5(4) . . . . ?
C5 Ru1 C2 C3 -64.1(4) . . . . ?
C4 Ru1 C2 C3 -28.6(4) . . . . ?
P1 Ru1 C2 C3 145.3(4) . . . . ?
O1 Ru1 C2 C1 -175.4(3) 3_666 . . . ?
C6 Ru1 C2 C1 34.4(4) . . . . ?
P2 Ru1 C2 C1 12.0(5) . . . . ?
C5 Ru1 C2 C1 73.4(4) . . . . ?
C4 Ru1 C2 C1 108.9(4) . . . . ?
P1 Ru1 C2 C1 -77.2(3) . . . . ?
C3 Ru1 C2 C1 137.5(5) . . . . ?
C7 C2 C3 C10 3.8(8) . . . . ?
C1 C2 C3 C10 -172.0(5) . . . . ?
Ru1 C2 C3 C10 -131.4(6) . . . . ?
C7 C2 C3 C4 -175.4(5) . . . . ?
C1 C2 C3 C4 8.8(8) . . . . ?
Ru1 C2 C3 C4 49.4(5) . . . . ?
C7 C2 C3 Ru1 135.2(5) . . . . ?
C1 C2 C3 Ru1 -40.6(4) . . . . ?
O1 Ru1 C3 C10 -25.3(7) 3_666 . . . ?
C1 Ru1 C3 C10 140.1(7) . . . . ?
C6 Ru1 C3 C10 179.0(7) . . . . ?
P2 Ru1 C3 C10 -118.8(7) . . . . ?
C5 Ru1 C3 C10 -143.7(8) . . . . ?
C4 Ru1 C3 C10 -113.7(8) . . . . ?
P1 Ru1 C3 C10 75.0(7) . . . . ?
C2 Ru1 C3 C10 113.8(8) . . . . ?
O1 Ru1 C3 C2 -139.2(4) 3_666 . . . ?
C1 Ru1 C3 C2 26.2(4) . . . . ?
C6 Ru1 C3 C2 65.1(4) . . . . ?
P2 Ru1 C3 C2 127.4(4) . . . . ?
C5 Ru1 C3 C2 102.5(4) . . . . ?
C4 Ru1 C3 C2 132.5(6) . . . . ?
P1 Ru1 C3 C2 -38.9(4) . . . . ?
O1 Ru1 C3 C4 88.4(4) 3_666 . . . ?
C1 Ru1 C3 C4 -106.2(4) . . . . ?
C6 Ru1 C3 C4 -67.3(4) . . . . ?
P2 Ru1 C3 C4 -5.1(6) . . . . ?
C5 Ru1 C3 C4 -30.0(4) . . . . ?
P1 Ru1 C3 C4 -171.3(3) . . . . ?
C2 Ru1 C3 C4 -132.5(6) . . . . ?
C10 C3 C4 C5 -171.2(6) . . . . ?
C2 C3 C4 C5 7.9(9) . . . . ?
Ru1 C3 C4 C5 61.0(6) . . . . ?
C10 C3 C4 Ru1 127.9(6) . . . . ?
C2 C3 C4 Ru1 -53.0(5) . . . . ?
O1 Ru1 C4 C5 138.5(4) 3_666 . . . ?
C1 Ru1 C4 C5 -66.5(4) . . . . ?
C6 Ru1 C4 C5 -28.4(4) . . . . ?
P2 Ru1 C4 C5 48.4(4) . . . . ?
P1 Ru1 C4 C5 -113.3(4) . . . . ?
C3 Ru1 C4 C5 -129.0(6) . . . . ?
C2 Ru1 C4 C5 -101.4(4) . . . . ?
O1 Ru1 C4 C3 -92.6(4) 3_666 . . . ?
C1 Ru1 C4 C3 62.5(4) . . . . ?
C6 Ru1 C4 C3 100.6(4) . . . . ?
P2 Ru1 C4 C3 177.4(3) . . . . ?
C5 Ru1 C4 C3 129.0(6) . . . . ?
P1 Ru1 C4 C3 15.6(6) . . . . ?
C2 Ru1 C4 C3 27.6(4) . . . . ?
C3 C4 C5 C6 -15.9(9) . . . . ?
Ru1 C4 C5 C6 48.6(5) . . . . ?
C3 C4 C5 Ru1 -64.5(6) . . . . ?
O1 Ru1 C5 C4 -47.5(4) 3_666 . . . ?
C1 Ru1 C5 C4 102.8(4) . . . . ?
C6 Ru1 C5 C4 134.4(6) . . . . ?
P2 Ru1 C5 C4 -138.4(4) . . . . ?
P1 Ru1 C5 C4 124.9(4) . . . . ?
C3 Ru1 C5 C4 30.4(4) . . . . ?
C2 Ru1 C5 C4 64.9(4) . . . . ?
O1 Ru1 C5 C6 178.0(3) 3_666 . . . ?
C1 Ru1 C5 C6 -31.6(4) . . . . ?
P2 Ru1 C5 C6 87.2(4) . . . . ?
C4 Ru1 C5 C6 -134.4(6) . . . . ?
P1 Ru1 C5 C6 -9.5(5) . . . . ?
C3 Ru1 C5 C6 -104.0(4) . . . . ?
C2 Ru1 C5 C6 -69.6(4) . . . . ?
C2 C1 C6 C5 10.9(9) . . . . ?
C1' C1 C6 C5 -173.5(6) . . . . ?
Ru1 C1 C6 C5 -61.1(5) . . . . ?
C2 C1 C6 Ru1 71.9(5) . . . . ?
C1' C1 C6 Ru1 -112.4(6) . . . . ?
C4 C5 C6 C1 6.2(9) . . . . ?
Ru1 C5 C6 C1 58.1(5) . . . . ?
C4 C5 C6 Ru1 -51.9(6) . . . . ?
O1 Ru1 C6 C1 -132.6(5) 3_666 . . . ?
P2 Ru1 C6 C1 137.4(3) . . . . ?
C5 Ru1 C6 C1 -128.7(5) . . . . ?
C4 Ru1 C6 C1 -102.3(4) . . . . ?
P1 Ru1 C6 C1 45.6(4) . . . . ?
C3 Ru1 C6 C1 -66.6(4) . . . . ?
C2 Ru1 C6 C1 -32.7(3) . . . . ?
O1 Ru1 C6 C5 -3.9(7) 3_666 . . . ?
C1 Ru1 C6 C5 128.7(5) . . . . ?
P2 Ru1 C6 C5 -93.9(3) . . . . ?
C4 Ru1 C6 C5 26.4(4) . . . . ?
P1 Ru1 C6 C5 174.3(3) . . . . ?
C3 Ru1 C6 C5 62.1(4) . . . . ?
C2 Ru1 C6 C5 96.0(4) . . . . ?
C3 C2 C7 C8 -0.9(9) . . . . ?
C1 C2 C7 C8 174.6(6) . . . . ?
Ru1 C2 C7 C8 95.1(8) . . . . ?
C2 C7 C8 C9 -1.6(10) . . . . ?
C7 C8 C9 C10 1.0(11) . . . . ?
C8 C9 C10 C3 2.0(11) . . . . ?
C2 C3 C10 C9 -4.4(9) . . . . ?
C4 C3 C10 C9 174.7(6) . . . . ?
Ru1 C3 C10 C9 -98.3(8) . . . . ?
C6 C1 C1' C6' 102.5(7) . . . . ?
C2 C1 C1' C6' -81.7(7) . . . . ?
Ru1 C1 C1' C6' 17.4(7) . . . . ?
C6 C1 C1' C2' -78.4(8) . . . . ?
C2 C1 C1' C2' 97.4(7) . . . . ?
Ru1 C1 C1' C2' -163.4(4) . . . . ?
C6' C1' C2' C7' -177.7(6) . . . . ?
C1 C1' C2' C7' 3.2(9) . . . . ?
C6' C1' C2' C3' 4.1(9) . . . . ?
C1 C1' C2' C3' -175.0(5) . . . . ?
C7' C2' C3' C4' -178.9(6) . . . . ?
C1' C2' C3' C4' -0.7(9) . . . . ?
C7' C2' C3' C10' 1.4(9) . . . . ?
C1' C2' C3' C10' 179.6(6) . . . . ?
C10' C3' C4' C5' 177.5(7) . . . . ?
C2' C3' C4' C5' -2.2(11) . . . . ?
C3' C4' C5' C6' 1.7(12) . . . . ?
C2' C1' C6' C5' -4.7(9) . . . . ?
C1 C1' C6' C5' 174.4(6) . . . . ?
C2' C1' C6' P1 178.3(4) . . . . ?
C1 C1' C6' P1 -2.6(8) . . . . ?
C4' C5' C6' C1' 1.8(11) . . . . ?
C4' C5' C6' P1 178.5(6) . . . . ?
C30 P1 C6' C1' -144.6(5) . . . . ?
C20 P1 C6' C1' 108.2(5) . . . . ?
Ru1 P1 C6' C1' -10.9(5) . . . . ?
C30 P1 C6' C5' 38.6(7) . . . . ?
C20 P1 C6' C5' -68.7(6) . . . . ?
Ru1 P1 C6' C5' 172.3(6) . . . . ?
C3' C2' C7' C8' -1.9(10) . . . . ?
C1' C2' C7' C8' 180.0(6) . . . . ?
C2' C7' C8' C9' 1.1(11) . . . . ?
C7' C8' C9' C10' 0.4(13) . . . . ?
C8' C9' C10' C3' -0.9(12) . . . . ?
C4' C3' C10' C9' -179.7(8) . . . . ?
C2' C3' C10' C9' 0.0(11) . . . . ?
C30 P1 C20 C25 136.4(5) . . . . ?
C6' P1 C20 C25 -115.5(5) . . . . ?
Ru1 P1 C20 C25 -3.8(6) . . . . ?
C30 P1 C20 C21 -46.6(7) . . . . ?
C6' P1 C20 C21 61.4(7) . . . . ?
Ru1 P1 C20 C21 173.1(5) . . . . ?
C25 C20 C21 C22 0.8(12) . . . . ?
P1 C20 C21 C22 -176.2(8) . . . . ?
C20 C21 C22 C23 -0.5(15) . . . . ?
C21 C22 C23 C24 0.2(15) . . . . ?
C22 C23 C24 C25 -0.4(13) . . . . ?
C21 C20 C25 C24 -1.0(10) . . . . ?
P1 C20 C25 C24 176.0(5) . . . . ?
C23 C24 C25 C20 0.8(11) . . . . ?
C6' P1 C30 C35 -142.4(5) . . . . ?
C20 P1 C30 C35 -33.7(6) . . . . ?
Ru1 P1 C30 C35 99.2(5) . . . . ?
C6' P1 C30 C31 36.4(6) . . . . ?
C20 P1 C30 C31 145.1(5) . . . . ?
Ru1 P1 C30 C31 -82.0(6) . . . . ?
C35 C30 C31 C32 -0.2(11) . . . . ?
P1 C30 C31 C32 -179.0(6) . . . . ?
C30 C31 C32 C33 0.4(13) . . . . ?
C31 C32 C33 C34 -0.4(14) . . . . ?
C32 C33 C34 C35 0.3(12) . . . . ?
C31 C30 C35 C34 0.1(10) . . . . ?
P1 C30 C35 C34 178.9(5) . . . . ?
C33 C34 C35 C30 -0.1(11) . . . . ?
C400 B1 C100 C101 142.8(6) . . . . ?
C300 B1 C100 C101 25.0(9) . . . . ?
C200 B1 C100 C101 -95.9(7) . . . . ?
C400 B1 C100 C105 -44.1(8) . . . . ?
C300 B1 C100 C105 -161.9(6) . . . . ?
C200 B1 C100 C105 77.1(7) . . . . ?
C105 C100 C101 C102 1.4(10) . . . . ?
B1 C100 C101 C102 174.7(6) . . . . ?
C100 C101 C102 C103 -0.6(12) . . . . ?
C100 C101 C102 C106 179.8(8) . . . . ?
C101 C102 C103 C104 -0.3(12) . . . . ?
C106 C102 C103 C104 179.3(8) . . . . ?
C102 C103 C104 C105 0.5(12) . . . . ?
C102 C103 C104 C107 -179.2(8) . . . . ?
C103 C104 C105 C100 0.3(11) . . . . ?
C107 C104 C105 C100 -180.0(7) . . . . ?
C101 C100 C105 C104 -1.2(10) . . . . ?
B1 C100 C105 C104 -174.9(6) . . . . ?
C103 C102 C106 F12 9.9(15) . . . . ?
C101 C102 C106 F12 -170.4(10) . . . . ?
C103 C102 C106 F13 -116.4(9) . . . . ?
C101 C102 C106 F13 63.2(12) . . . . ?
C103 C102 C106 F11 129.5(9) . . . . ?
C101 C102 C106 F11 -50.9(11) . . . . ?
C103 C104 C107 F16 -136(2) . . . . ?
C105 C104 C107 F16 44(3) . . . . ?
C103 C104 C107 F15' 149(6) . . . . ?
C105 C104 C107 F15' -31(6) . . . . ?
C103 C104 C107 F14 -9(3) . . . . ?
C105 C104 C107 F14 171(3) . . . . ?
C103 C104 C107 F14' 14(3) . . . . ?
C105 C104 C107 F14' -165(2) . . . . ?
C103 C104 C107 F15 105.5(19) . . . . ?
C105 C104 C107 F15 -74(2) . . . . ?
C103 C104 C107 F16' -100(4) . . . . ?
C105 C104 C107 F16' 81(4) . . . . ?
C400 B1 C200 C205 30.2(8) . . . . ?
C300 B1 C200 C205 145.2(6) . . . . ?
C100 B1 C200 C205 -90.5(7) . . . . ?
C400 B1 C200 C201 -154.5(5) . . . . ?
C300 B1 C200 C201 -39.6(8) . . . . ?
C100 B1 C200 C201 84.7(6) . . . . ?
C205 C200 C201 C202 -1.9(8) . . . . ?
B1 C200 C201 C202 -177.5(5) . . . . ?
C200 C201 C202 C203 0.8(9) . . . . ?
C200 C201 C202 C206 -176.9(6) . . . . ?
C201 C202 C203 C204 0.9(9) . . . . ?
C206 C202 C203 C204 178.6(6) . . . . ?
C202 C203 C204 C205 -1.3(9) . . . . ?
C202 C203 C204 C207 176.9(6) . . . . ?
C201 C200 C205 C204 1.5(8) . . . . ?
B1 C200 C205 C204 176.9(5) . . . . ?
C203 C204 C205 C200 0.1(9) . . . . ?
C207 C204 C205 C200 -178.1(6) . . . . ?
C203 C202 C206 F23' -89(4) . . . . ?
C201 C202 C206 F23' 89(4) . . . . ?
C203 C202 C206 F21' 142(3) . . . . ?
C201 C202 C206 F21' -40(3) . . . . ?
C203 C202 C206 F22' 32(3) . . . . ?
C201 C202 C206 F22' -150(3) . . . . ?
C203 C202 C206 F23 -51.5(16) . . . . ?
C201 C202 C206 F23 126.2(15) . . . . ?
C203 C202 C206 F22 64.4(18) . . . . ?
C201 C202 C206 F22 -117.9(17) . . . . ?
C203 C202 C206 F21 -172.7(19) . . . . ?
C201 C202 C206 F21 5(2) . . . . ?
C203 C204 C207 F25 18.8(10) . . . . ?
C205 C204 C207 F25 -162.9(7) . . . . ?
C203 C204 C207 F26 137.9(8) . . . . ?
C205 C204 C207 F26 -43.9(10) . . . . ?
C203 C204 C207 F24 -103.2(9) . . . . ?
C205 C204 C207 F24 75.1(9) . . . . ?
C400 B1 C300 C301 -88.9(7) . . . . ?
C200 B1 C300 C301 150.8(6) . . . . ?
C100 B1 C300 C301 33.3(9) . . . . ?
C400 B1 C300 C305 84.1(7) . . . . ?
C200 B1 C300 C305 -36.3(8) . . . . ?
C100 B1 C300 C305 -153.7(6) . . . . ?
C305 C300 C301 C302 2.0(10) . . . . ?
B1 C300 C301 C302 175.3(6) . . . . ?
C300 C301 C302 C303 -1.7(11) . . . . ?
C300 C301 C302 C306 178.6(7) . . . . ?
C301 C302 C303 C304 -0.6(10) . . . . ?
C306 C302 C303 C304 179.1(7) . . . . ?
C302 C303 C304 C305 2.6(10) . . . . ?
C302 C303 C304 C307 -178.0(7) . . . . ?
C303 C304 C305 C300 -2.3(10) . . . . ?
C307 C304 C305 C300 178.2(7) . . . . ?
C301 C300 C305 C304 0.0(10) . . . . ?
B1 C300 C305 C304 -173.6(6) . . . . ?
C303 C302 C306 F33' -161(5) . . . . ?
C301 C302 C306 F33' 18(5) . . . . ?
C303 C302 C306 F31' 37(3) . . . . ?
C301 C302 C306 F31' -144(3) . . . . ?
C303 C302 C306 F33 -117.2(12) . . . . ?
C301 C302 C306 F33 62.5(14) . . . . ?
C303 C302 C306 F32 13.3(15) . . . . ?
C301 C302 C306 F32 -167.1(12) . . . . ?
C303 C302 C306 F31 129.0(8) . . . . ?
C301 C302 C306 F31 -51.4(11) . . . . ?
C303 C302 C306 F32' -61(2) . . . . ?
C301 C302 C306 F32' 119(2) . . . . ?
C303 C304 C307 F36 123.3(8) . . . . ?
C305 C304 C307 F36 -57.3(10) . . . . ?
C303 C304 C307 F34 1.0(12) . . . . ?
C305 C304 C307 F34 -179.6(7) . . . . ?
C303 C304 C307 F35 -118.6(8) . . . . ?
C305 C304 C307 F35 60.9(10) . . . . ?
C300 B1 C400 C401 -76.9(7) . . . . ?
C200 B1 C400 C401 42.1(8) . . . . ?
C100 B1 C400 C401 158.4(6) . . . . ?
C300 B1 C400 C405 96.2(7) . . . . ?
C200 B1 C400 C405 -144.8(6) . . . . ?
C100 B1 C400 C405 -28.5(8) . . . . ?
C405 C400 C401 C402 0.0(11) . . . . ?
B1 C400 C401 C402 173.6(7) . . . . ?
C400 C401 C402 C403 1.3(13) . . . . ?
C400 C401 C402 C406 -179.6(10) . . . . ?
C401 C402 C403 C404 -1.0(15) . . . . ?
C406 C402 C403 C404 180.0(11) . . . . ?
C402 C403 C404 C405 -0.7(15) . . . . ?
C402 C403 C404 C407 178.7(10) . . . . ?
C401 C400 C405 C404 -1.7(10) . . . . ?
B1 C400 C405 C404 -175.3(7) . . . . ?
C403 C404 C405 C400 2.1(13) . . . . ?
C407 C404 C405 C400 -177.3(9) . . . . ?
C403 C402 C406 F41' -103(7) . . . . ?
C401 C402 C406 F41' 78(7) . . . . ?
C403 C402 C406 F41 -146(2) . . . . ?
C401 C402 C406 F41 35(3) . . . . ?
C403 C402 C406 F42' 12(7) . . . . ?
C401 C402 C406 F42' -167(6) . . . . ?
C403 C402 C406 F43 83(3) . . . . ?
C401 C402 C406 F43 -96(3) . . . . ?
C403 C402 C406 F42 -22(3) . . . . ?
C401 C402 C406 F42 159(2) . . . . ?
C403 C402 C406 F43' 136(4) . . . . ?
C401 C402 C406 F43' -43(4) . . . . ?
C403 C404 C407 F44 -117(2) . . . . ?
C405 C404 C407 F44 62(3) . . . . ?
C403 C404 C407 F46 120.0(19) . . . . ?
C405 C404 C407 F46 -60.6(17) . . . . ?
C403 C404 C407 F45 4.1(18) . . . . ?
C405 C404 C407 F45 -176.5(11) . . . . ?
